data_4069718
loop_
_publ_author_name
'Salomon, Rebecca J.'
'Lis, Jr., Edward C.'
'Kasbekar, Monica U.'
'Bassett, Kimberley C.'
'Myers, William H.'
'Trindle, Carl O.'
'Sabat, Michal'
'Harman, W. Dean'

_publ_section_title
;
 Stereoelectronic Effects in Dihapto-Coordinated Complexes of
 TpW(NO)(PMe3) and Their Manifestation in Diels-Alder Cycloaddition
 of Arenes
;
_journal_issue 16
_journal_name_full Organometallics
_journal_page_first 4724
_journal_page_last 4734
_journal_paper_doi 10.1021/om900381c
_journal_volume 28
_journal_year 2009
_chemical_formula_sum 'C12 H13 N O4'
_chemical_formula_weight 235.23
_chemical_name_systematic ?
_space_group_IT_number 14
_symmetry_cell_setting monoclinic
_symmetry_space_group_name_Hall '-P 2yn'
_symmetry_space_group_name_H-M 'P 1 21/n 1'
_atom_sites_solution_hydrogens geom
_atom_sites_solution_primary direct
_atom_sites_solution_secondary difmap
_audit_creation_method SHELXL-97
_cell_angle_alpha 90.00
_cell_angle_beta 91.1780(10)
_cell_angle_gamma 90.00
_cell_formula_units_Z 4
_cell_length_a 7.2620(10)
_cell_length_b 6.2710(10)
_cell_length_c 24.808(2)
_cell_measurement_reflns_used 356
_cell_measurement_temperature 293(2)
_cell_measurement_theta_max 29.568
_cell_measurement_theta_min 3.263
_cell_volume 1129.5(3)
_computing_cell_refinement 'Bruker SMART'
_computing_data_reduction 'Bruker SAINT'
_computing_molecular_graphics 'Bruker SHELXTL'
_computing_publication_material 'Bruker SHELXTL'
_computing_structure_refinement 'SHELXL-97 (Sheldrick, 1997)'
_computing_structure_solution 'SHELXS-97 (Sheldrick, 1990)'
_diffrn_ambient_temperature 293(2)
_diffrn_measured_fraction_theta_full 0.999
_diffrn_measured_fraction_theta_max 0.999
_diffrn_measurement_device_type 'Bruker SMART APEX CCD diffractometer'
_diffrn_measurement_method 'omega and phi scans'
_diffrn_radiation_monochromator graphite
_diffrn_radiation_source 'fine-focus sealed tube'
_diffrn_radiation_type MoK\a
_diffrn_radiation_wavelength 0.71074
_diffrn_reflns_av_R_equivalents 0.0000
_diffrn_reflns_av_sigmaI/netI 0.0178
_diffrn_reflns_limit_h_max 10
_diffrn_reflns_limit_h_min -10
_diffrn_reflns_limit_k_max 9
_diffrn_reflns_limit_k_min -9
_diffrn_reflns_limit_l_max 37
_diffrn_reflns_limit_l_min -36
_diffrn_reflns_number 7515
_diffrn_reflns_theta_full 32.03
_diffrn_reflns_theta_max 32.03
_diffrn_reflns_theta_min 2.91
_exptl_absorpt_coefficient_mu 0.105
_exptl_absorpt_correction_type none
_exptl_crystal_colour colorless
_exptl_crystal_density_diffrn 1.383
_exptl_crystal_density_meas 0
_exptl_crystal_density_method 'not measured'
_exptl_crystal_description plate
_exptl_crystal_F_000 496
_exptl_crystal_size_max 0.29
_exptl_crystal_size_mid 0.27
_exptl_crystal_size_min 0.12
_refine_diff_density_max 0.381
_refine_diff_density_min -0.138
_refine_diff_density_rms 0.057
_refine_ls_extinction_coef none
_refine_ls_extinction_method none
_refine_ls_goodness_of_fit_ref 1.044
_refine_ls_hydrogen_treatment mixed
_refine_ls_matrix_type full
_refine_ls_number_parameters 206
_refine_ls_number_reflns 7515
_refine_ls_number_restraints 0
_refine_ls_restrained_S_all 1.044
_refine_ls_R_factor_all 0.0668
_refine_ls_R_factor_gt 0.0497
_refine_ls_shift/su_max 0.000
_refine_ls_shift/su_mean 0.000
_refine_ls_structure_factor_coef Fsqd
_refine_ls_weighting_details 'calc w=1/[\s^2^(Fo^2^)+(0.0816P)^2^+0.0000P] where P=(Fo^2^+2Fc^2^)/3'
_refine_ls_weighting_scheme calc
_refine_ls_wR_factor_gt 0.1372
_refine_ls_wR_factor_ref 0.1500
_reflns_number_gt 5574
_reflns_number_total 7515
_reflns_threshold_expression '>2sigma(I) computing_data_collection Bruker SMART'
_cod_data_source_file om900381c_si_004.cif
_cod_data_source_block C12H13NO4
_cod_depositor_comments
;
The following automatic conversions were performed:

'_symmetry_cell_setting' value 'Monoclinic' changed to 'monoclinic'
according to /home/saulius/struct/CIF-dictionaries/cif_core.dic
dictionary named 'cif_core.dic' version 2.4.2 from 2011-04-26.

Automatic conversion script
Id: cif_fix_values 1715 2011-07-08 13:25:40Z adriana 
;
_cod_original_cell_volume 1129.5(2)
_cod_original_sg_symbol_H-M P2(1)/n
_cod_database_code 4069718

loop_
_symmetry_equiv_pos_as_xyz
'x, y, z'
'-x+1/2, y+1/2, -z+1/2'
'-x, -y, -z'
'x-1/2, -y-1/2, z-1/2'

loop_
_atom_site_label
_atom_site_type_symbol
_atom_site_fract_x
_atom_site_fract_y
_atom_site_fract_z
_atom_site_U_iso_or_equiv
_atom_site_adp_type
_atom_site_occupancy
_atom_site_symmetry_multiplicity
_atom_site_calc_flag
O1 O 0.75959(13) 0.60003(12) 0.21265(3) 0.0686(2) Uani 1 1 d
O2 O 0.39741(13) 0.02477(15) 0.17900(4) 0.0804(3) Uani 1 1 d
O3 O 0.38319(10) 0.24156(12) 0.04225(3) 0.06076(19) Uani 1 1 d
O4 O 0.91513(9) 0.62460(9) 0.09729(3) 0.05184(16) Uani 1 1 d
N1 N 0.54513(10) 0.33811(12) 0.20011(3) 0.04726(17) Uani 1 1 d
C1 C 0.71156(12) 0.43535(13) 0.19121(3) 0.04509(18) Uani 1 1 d
C2 C 0.81495(11) 0.30633(12) 0.15015(3) 0.03992(16) Uani 1 1 d
C3 C 0.69870(12) 0.10322(12) 0.14226(3) 0.04220(17) Uani 1 1 d
C4 C 0.52910(13) 0.14117(15) 0.17517(3) 0.04963(19) Uani 1 1 d
C5 C 0.82829(10) 0.42322(11) 0.09465(3) 0.03822(15) Uani 1 1 d
C6 C 0.91576(13) 0.26500(14) 0.05684(4) 0.0500(2) Uani 1 1 d
C7 C 0.82405(13) 0.08326(14) 0.05047(4) 0.0518(2) Uani 1 1 d
C8 C 0.64903(11) 0.06720(12) 0.08182(3) 0.04196(16) Uani 1 1 d
C9 C 0.53503(11) 0.25590(12) 0.06310(3) 0.04067(16) Uani 1 1 d
C10 C 0.63296(11) 0.46514(12) 0.07296(3) 0.04026(16) Uani 1 1 d
C11 C 0.4112(2) 0.4246(3) 0.23683(5) 0.0697(3) Uani 1 1 d
C12 C 1.10172(16) 0.6290(2) 0.11422(7) 0.0758(4) Uani 1 1 d
H2 H 0.9396(17) 0.2804(18) 0.1648(4) 0.055(3) Uiso 1 1 d
H3 H 0.7636(18) -0.024(2) 0.1539(5) 0.069(3) Uiso 1 1 d
H6 H 1.031(2) 0.301(2) 0.0386(6) 0.073(4) Uiso 1 1 d
H7 H 0.8598(17) -0.032(2) 0.0242(5) 0.066(3) Uiso 1 1 d
H8 H 0.5819(16) -0.0661(18) 0.0766(4) 0.054(3) Uiso 1 1 d
H10A H 0.6385(17) 0.546(2) 0.0391(5) 0.066(3) Uiso 1 1 d
H10B H 0.5612(16) 0.5485(18) 0.0985(5) 0.055(3) Uiso 1 1 d
H11A H 0.290(3) 0.376(3) 0.2273(8) 0.112(6) Uiso 1 1 d
H11B H 0.453(3) 0.404(3) 0.2695(9) 0.125(7) Uiso 1 1 d
H11C H 0.406(3) 0.579(4) 0.2322(8) 0.130(7) Uiso 1 1 d
H12A H 1.103(3) 0.578(3) 0.1505(9) 0.124(7) Uiso 1 1 d
H12B H 1.181(3) 0.512(3) 0.0996(8) 0.113(6) Uiso 1 1 d
H12C H 1.144(3) 0.764(3) 0.1152(7) 0.106(5) Uiso 1 1 d

loop_
_atom_site_aniso_label
_atom_site_aniso_U_11
_atom_site_aniso_U_22
_atom_site_aniso_U_33
_atom_site_aniso_U_23
_atom_site_aniso_U_13
_atom_site_aniso_U_12
O1 0.0866(5) 0.0605(4) 0.0587(4) -0.0218(3) 0.0011(4) -0.0122(4)
O2 0.0803(5) 0.0866(6) 0.0752(5) -0.0072(4) 0.0265(4) -0.0387(5)
O3 0.0467(4) 0.0700(4) 0.0650(4) 0.0014(3) -0.0125(3) -0.0083(3)
O4 0.0476(3) 0.0371(3) 0.0709(4) -0.0016(2) 0.0038(3) -0.0109(2)
N1 0.0532(4) 0.0519(4) 0.0368(3) 0.0011(3) 0.0043(3) 0.0014(3)
C1 0.0531(4) 0.0450(4) 0.0369(3) -0.0013(3) -0.0044(3) -0.0002(3)
C2 0.0382(3) 0.0361(3) 0.0453(4) 0.0006(3) -0.0057(3) 0.0014(3)
C3 0.0484(4) 0.0310(3) 0.0471(4) 0.0053(3) -0.0004(3) 0.0003(3)
C4 0.0563(5) 0.0511(4) 0.0416(4) 0.0049(3) 0.0047(3) -0.0089(4)
C5 0.0376(3) 0.0313(3) 0.0459(4) -0.0008(2) 0.0030(3) -0.0037(2)
C6 0.0443(4) 0.0474(4) 0.0589(5) -0.0082(3) 0.0142(4) -0.0008(3)
C7 0.0524(5) 0.0430(4) 0.0604(5) -0.0130(3) 0.0143(4) 0.0012(3)
C8 0.0458(4) 0.0313(3) 0.0489(4) -0.0058(3) 0.0041(3) -0.0035(3)
C9 0.0417(4) 0.0442(4) 0.0362(3) -0.0005(3) 0.0011(3) -0.0025(3)
C10 0.0441(4) 0.0347(3) 0.0419(4) 0.0045(3) -0.0017(3) 0.0014(3)
C11 0.0716(7) 0.0887(9) 0.0495(5) -0.0057(5) 0.0160(5) 0.0104(6)
C12 0.0487(5) 0.0673(7) 0.1109(11) -0.0160(7) -0.0061(6) -0.0168(5)

loop_
_atom_type_symbol
_atom_type_description
_atom_type_scat_dispersion_real
_atom_type_scat_dispersion_imag
_atom_type_scat_source
C C 0.0033 0.0016 'International Tables Vol C Tables 4.2.6.8 and 6.1.1.4'
H H 0.0000 0.0000 'International Tables Vol C Tables 4.2.6.8 and 6.1.1.4'
N N 0.0061 0.0033 'International Tables Vol C Tables 4.2.6.8 and 6.1.1.4'
O O 0.0106 0.0060 'International Tables Vol C Tables 4.2.6.8 and 6.1.1.4'

loop_
_geom_angle_atom_site_label_1
_geom_angle_atom_site_label_2
_geom_angle_atom_site_label_3
_geom_angle
C12 O4 C5 117.17(8)
C1 N1 C4 112.93(7)
C1 N1 C11 122.51(9)
C4 N1 C11 124.21(9)
O1 C1 N1 123.65(8)
O1 C1 C2 127.61(9)
N1 C1 C2 108.72(7)
C1 C2 C3 104.47(7)
C1 C2 C5 112.50(6)
C3 C2 C5 108.65(6)
C1 C2 H2 107.9(6)
C3 C2 H2 114.1(7)
C5 C2 H2 109.2(6)
C4 C3 C2 104.61(7)
C4 C3 C8 111.68(7)
C2 C3 C8 111.07(6)
C4 C3 H3 111.5(8)
C2 C3 H3 112.5(8)
C8 C3 H3 105.7(7)
O2 C4 N1 124.26(9)
O2 C4 C3 127.07(9)
N1 C4 C3 108.66(7)
O4 C5 C6 114.97(6)
O4 C5 C10 105.82(6)
C6 C5 C10 107.01(7)
O4 C5 C2 114.44(6)
C6 C5 C2 105.81(6)
C10 C5 C2 108.44(6)
C7 C6 C5 114.86(7)
C7 C6 H6 124.7(8)
C5 C6 H6 120.5(8)
C6 C7 C8 114.98(7)
C6 C7 H7 123.8(7)
C8 C7 H7 121.0(7)
C7 C8 C9 104.57(7)
C7 C8 C3 107.89(7)
C9 C8 C3 107.33(6)
C7 C8 H8 114.4(7)
C9 C8 H8 111.1(7)
C3 C8 H8 111.1(6)
O3 C9 C10 123.71(7)
O3 C9 C8 124.12(7)
C10 C9 C8 112.17(7)
C9 C10 C5 109.75(6)
C9 C10 H10A 109.6(7)
C5 C10 H10A 109.6(7)
C9 C10 H10B 108.3(7)
C5 C10 H10B 111.4(7)
H10A C10 H10B 108.2(10)
N1 C11 H11A 110.6(11)
N1 C11 H11B 107.7(14)
H11A C11 H11B 118.8(18)
N1 C11 H11C 108.8(12)
H11A C11 H11C 104.8(17)
H11B C11 H11C 105.6(18)
O4 C12 H12A 105.4(13)
O4 C12 H12B 115.7(11)
H12A C12 H12B 95.9(17)
O4 C12 H12C 110.3(12)
H12A C12 H12C 106.9(17)
H12B C12 H12C 120.0(16)

loop_
_geom_bond_atom_site_label_1
_geom_bond_atom_site_label_2
_geom_bond_distance
O1 C1 1.2098(11)
O2 C4 1.2083(12)
O3 C9 1.2117(10)
O4 C12 1.4106(13)
O4 C5 1.4125(9)
N1 C1 1.3756(11)
N1 C4 1.3851(12)
N1 C11 1.4517(13)
C1 C2 1.5123(11)
C2 C3 1.5383(11)
C2 C5 1.5646(11)
C2 H2 0.982(12)
C3 C4 1.5105(12)
C3 C8 1.5515(12)
C3 H3 0.967(13)
C5 C6 1.5140(11)
C5 C10 1.5295(11)
C6 C7 1.3278(13)
C6 H6 0.987(14)
C7 C8 1.5070(12)
C7 H7 1.011(12)
C8 C9 1.5117(11)
C8 H8 0.975(11)
C9 C10 1.5100(11)
C10 H10A 0.982(13)
C10 H10B 0.981(12)
C11 H11A 0.96(2)
C11 H11B 0.87(2)
C11 H11C 0.97(2)
C12 H12A 0.95(2)
C12 H12B 1.01(2)
C12 H12C 0.90(2)

loop_
_geom_torsion_atom_site_label_1
_geom_torsion_atom_site_label_2
_geom_torsion_atom_site_label_3
_geom_torsion_atom_site_label_4
_geom_torsion
C4 N1 C1 O1 -174.01(9)
C11 N1 C1 O1 -0.52(15)
C4 N1 C1 C2 7.64(9)
C11 N1 C1 C2 -178.86(9)
O1 C1 C2 C3 173.89(9)
N1 C1 C2 C3 -7.85(8)
O1 C1 C2 C5 -68.45(11)
N1 C1 C2 C5 109.82(7)
C1 C2 C3 C4 5.30(8)
C5 C2 C3 C4 -114.98(7)
C1 C2 C3 C8 125.93(7)
C5 C2 C3 C8 5.65(9)
C1 N1 C4 O2 177.45(10)
C11 N1 C4 O2 4.09(16)
C1 N1 C4 C3 -4.03(10)
C11 N1 C4 C3 -177.39(9)
C2 C3 C4 O2 177.28(10)
C8 C3 C4 O2 57.05(12)
C2 C3 C4 N1 -1.19(9)
C8 C3 C4 N1 -121.42(7)
C12 O4 C5 C6 -59.60(12)
C12 O4 C5 C10 -177.46(10)
C12 O4 C5 C2 63.21(12)
C1 C2 C5 O4 58.42(9)
C3 C2 C5 O4 173.58(6)
C1 C2 C5 C6 -173.95(7)
C3 C2 C5 C6 -58.79(8)
C1 C2 C5 C10 -59.43(8)
C3 C2 C5 C10 55.73(8)
O4 C5 C6 C7 -173.87(8)
C10 C5 C6 C7 -56.68(10)
C2 C5 C6 C7 58.82(10)
C5 C6 C7 C8 0.22(13)
C6 C7 C8 C9 57.51(11)
C6 C7 C8 C3 -56.53(10)
C4 C3 C8 C7 166.72(7)
C2 C3 C8 C7 50.35(8)
C4 C3 C8 C9 54.53(8)
C2 C3 C8 C9 -61.83(8)
C7 C8 C9 O3 121.05(9)
C3 C8 C9 O3 -124.52(8)
C7 C8 C9 C10 -58.46(8)
C3 C8 C9 C10 55.97(8)
O3 C9 C10 C5 -174.41(7)
C8 C9 C10 C5 5.11(9)
O4 C5 C10 C9 174.05(6)
C6 C5 C10 C9 50.99(8)
C2 C5 C10 C9 -62.74(8)
